data_4089549
loop_
_publ_author_name
'Suseno, Sandy'
'Agapie, Theodor'

_publ_section_title
;
 Intramolecular Arene C-H to C-P Functionalization Mediated by Ni(II) and
 Pd(II).
;
_journal_issue 11
_journal_name_full Organometallics
_journal_page_first 3161
_journal_paper_doi 10.1021/om400424a
_journal_volume 32
_journal_year 2013
_chemical_formula_moiety 'C36 H50 N2 P2 Pd, 2(B F4), C2 H3 N'
_chemical_formula_sum 'C38 H53 B2 F8 N3 P2 Pd'
_chemical_formula_weight 893.79
_space_group_IT_number 14
_space_group_name_Hall '-P 2ybc'
_space_group_name_H-M_alt 'P 1 21/c 1'
_symmetry_cell_setting monoclinic
_symmetry_space_group_name_H-M 'P 1 21/c 1'
_atom_sites_solution_hydrogens geom
_atom_sites_solution_primary direct
_atom_sites_solution_secondary difmap
_audit_creation_method SHELXL-97
_cell_angle_alpha 90.00
_cell_angle_beta 98.120(2)
_cell_angle_gamma 90.00
_cell_formula_units_Z 4
_cell_length_a 13.0651(7)
_cell_length_b 19.8103(8)
_cell_length_c 15.9572(8)
_cell_measurement_reflns_used 9892
_cell_measurement_temperature 100(2)
_cell_measurement_theta_max 40.03
_cell_measurement_theta_min 2.59
_cell_volume 4088.7(3)
_computing_cell_refinement 'Bruker SAINT'
_computing_data_collection 'Bruker APEX2'
_computing_data_reduction 'Bruker SAINT'
_computing_molecular_graphics 'Bruker SHELXTL'
_computing_publication_material 'Bruker SHELXTL'
_computing_structure_refinement 'SHELXL-97 (Sheldrick, 1997)'
_computing_structure_solution 'SHELXS-97 (Sheldrick, 1990)'
_diffrn_ambient_temperature 100(2)
_diffrn_measured_fraction_theta_full 1.000
_diffrn_measured_fraction_theta_max 0.986
_diffrn_measurement_device_type 'Bruker APEX-II CCD'
_diffrn_measurement_method '\f and \w scans'
_diffrn_radiation_monochromator graphite
_diffrn_radiation_source 'fine-focus sealed tube'
_diffrn_radiation_type MoK\a
_diffrn_radiation_wavelength 0.71073
_diffrn_reflns_av_R_equivalents 0.0564
_diffrn_reflns_av_sigmaI/netI 0.0470
_diffrn_reflns_limit_h_max 25
_diffrn_reflns_limit_h_min -24
_diffrn_reflns_limit_k_max 37
_diffrn_reflns_limit_k_min -34
_diffrn_reflns_limit_l_max 30
_diffrn_reflns_limit_l_min -15
_diffrn_reflns_number 189192
_diffrn_reflns_theta_full 25.00
_diffrn_reflns_theta_max 43.63
_diffrn_reflns_theta_min 1.57
_diffrn_standards_number 0
_exptl_absorpt_coefficient_mu 0.600
_exptl_absorpt_correction_T_max 0.9536
_exptl_absorpt_correction_T_min 0.8129
_exptl_absorpt_correction_type multi-scan
_exptl_absorpt_process_details sadabs
_exptl_crystal_colour yellow
_exptl_crystal_density_diffrn 1.452
_exptl_crystal_density_method 'not measured'
_exptl_crystal_description plate
_exptl_crystal_F_000 1840
_exptl_crystal_size_max 0.36
_exptl_crystal_size_mid 0.09
_exptl_crystal_size_min 0.08
_refine_diff_density_max 3.117
_refine_diff_density_min -2.875
_refine_diff_density_rms 0.122
_refine_ls_extinction_method none
_refine_ls_goodness_of_fit_ref 1.372
_refine_ls_hydrogen_treatment constr
_refine_ls_matrix_type full
_refine_ls_number_parameters 509
_refine_ls_number_reflns 30884
_refine_ls_number_restraints 0
_refine_ls_restrained_S_all 1.372
_refine_ls_R_factor_all 0.0740
_refine_ls_R_factor_gt 0.0437
_refine_ls_shift/su_max 0.003
_refine_ls_shift/su_mean 0.000
_refine_ls_structure_factor_coef Fsqd
_refine_ls_weighting_details 'calc w=1/[\s^2^(Fo^2^)+(0.0428P)^2^+0.0000P] where P=(Fo^2^+2Fc^2^)/3'
_refine_ls_weighting_scheme calc
_refine_ls_wR_factor_gt 0.1033
_refine_ls_wR_factor_ref 0.1135
_reflns_number_gt 22450
_reflns_number_total 30884
_reflns_threshold_expression >2sigma(I)
_cod_data_source_file sds39.cif
_cod_data_source_block sds39
_cod_depositor_comments
;
The following automatic conversions were performed:

data item '_symmetry_cell_setting' value 'Monoclinic' was changed to
'monoclinic' in accordance with the
/home/saulius/struct/COD-crude-data/automatic-downloads/DataCite-retrospective/ACS/depositions/lib/dictionaries/cif_core.dic
dictionary named 'cif_core.dic' version 2.4.2 last updated on
2011-04-26.

Automatic conversion script
Id: cif_fix_values 6909 2019-04-08 15:41:33Z antanas 
;
_cod_original_sg_symbol_H-M P2(1)/c
_cod_database_code 4089549

loop_
_symmetry_equiv_pos_as_xyz
'x, y, z'
'-x, y+1/2, -z+1/2'
'-x, -y, -z'
'x, -y-1/2, z-1/2'

loop_
_atom_site_label
_atom_site_type_symbol
_atom_site_fract_x
_atom_site_fract_y
_atom_site_fract_z
_atom_site_U_iso_or_equiv
_atom_site_adp_type
_atom_site_occupancy
_atom_site_symmetry_multiplicity
_atom_site_calc_flag
_atom_site_refinement_flags
_atom_site_disorder_assembly
_atom_site_disorder_group
Pd1 Pd 0.226706(6) 0.398202(4) 0.194763(5) 0.01120(2) Uani 1 1 d . . .
P1 P 0.38832(2) 0.448102(16) 0.178277(17) 0.01210(5) Uani 1 1 d . . .
P2 P 0.05701(2) 0.354366(17) 0.179917(17) 0.01412(5) Uani 1 1 d . B .
B1 B 0.83334(13) 0.59428(9) 0.24738(10) 0.0245(3) Uani 1 1 d . . .
B2 B 0.67308(12) 0.25575(8) 0.66398(9) 0.0207(2) Uani 1 1 d . . .
C1 C 0.42484(8) 0.34093(6) 0.36795(7) 0.01369(17) Uani 1 1 d . . .
C2 C 0.32918(9) 0.36532(6) 0.38493(7) 0.01315(17) Uani 1 1 d . . .
H12 H 0.3228 0.4117 0.3986 0.016 Uiso 1 1 calc R . .
C3 C 0.24259(8) 0.32294(6) 0.38233(6) 0.01297(17) Uani 1 1 d . . .
C4 C 0.25420(9) 0.25449(6) 0.36460(7) 0.01564(18) Uani 1 1 d . . .
H9 H 0.1974 0.2245 0.3647 0.019 Uiso 1 1 calc R . .
C5 C 0.34871(10) 0.23010(6) 0.34675(8) 0.01735(19) Uani 1 1 d . . .
H8 H 0.3555 0.1837 0.3338 0.021 Uiso 1 1 calc R . .
C6 C 0.43313(9) 0.27275(6) 0.34766(7) 0.01673(19) Uani 1 1 d . . .
H7 H 0.4968 0.2555 0.3344 0.020 Uiso 1 1 calc R . .
C7 C 0.51724(9) 0.38603(6) 0.37512(7) 0.01411(18) Uani 1 1 d . . .
C8 C 0.56713(10) 0.40323(7) 0.45592(8) 0.0202(2) Uani 1 1 d . . .
H3 H 0.5404 0.3870 0.5045 0.024 Uiso 1 1 calc R . .
C9 C 0.65497(10) 0.44359(8) 0.46629(8) 0.0236(3) Uani 1 1 d . . .
H6 H 0.6873 0.4552 0.5215 0.028 Uiso 1 1 calc R . .
C10 C 0.69545(9) 0.46700(7) 0.39571(8) 0.0205(2) Uani 1 1 d . . .
H5 H 0.7561 0.4941 0.4024 0.025 Uiso 1 1 calc R . .
C11 C 0.64653(9) 0.45049(7) 0.31522(7) 0.01676(19) Uani 1 1 d . . .
H4 H 0.6746 0.4663 0.2671 0.020 Uiso 1 1 calc R . .
C12 C 0.55715(8) 0.41117(6) 0.30376(7) 0.01324(17) Uani 1 1 d . . .
C13 C 0.50555(9) 0.39800(6) 0.21452(7) 0.01504(18) Uani 1 1 d . . .
H13A H 0.4870 0.3496 0.2097 0.018 Uiso 1 1 calc R . .
H13B H 0.5566 0.4066 0.1755 0.018 Uiso 1 1 calc R . .
C14 C 0.40097(9) 0.53572(6) 0.21777(7) 0.01507(18) Uani 1 1 d . . .
H31 H 0.3344 0.5584 0.1952 0.018 Uiso 1 1 calc R . .
C15 C 0.48561(11) 0.57732(8) 0.18453(10) 0.0249(3) Uani 1 1 d . . .
H30A H 0.4856 0.6233 0.2073 0.037 Uiso 1 1 calc R . .
H30B H 0.4723 0.5790 0.1226 0.037 Uiso 1 1 calc R . .
H30C H 0.5530 0.5563 0.2024 0.037 Uiso 1 1 calc R . .
C16 C 0.40979(10) 0.54142(6) 0.31448(7) 0.01722(19) Uani 1 1 d . . .
H32A H 0.4805 0.5304 0.3400 0.026 Uiso 1 1 calc R . .
H32B H 0.3614 0.5099 0.3353 0.026 Uiso 1 1 calc R . .
H32C H 0.3931 0.5876 0.3299 0.026 Uiso 1 1 calc R . .
C17 C 0.39285(10) 0.45559(8) 0.06338(7) 0.0201(2) Uani 1 1 d . . .
H28 H 0.4583 0.4798 0.0566 0.024 Uiso 1 1 calc R . .
C18 C 0.30358(13) 0.49858(10) 0.01997(9) 0.0327(3) Uani 1 1 d . . .
H29A H 0.3090 0.5025 -0.0405 0.049 Uiso 1 1 calc R . .
H29B H 0.3068 0.5436 0.0456 0.049 Uiso 1 1 calc R . .
H29C H 0.2377 0.4772 0.0270 0.049 Uiso 1 1 calc R . .
C19 C 0.39593(13) 0.38762(9) 0.01895(8) 0.0279(3) Uani 1 1 d . . .
H27A H 0.3303 0.3640 0.0200 0.042 Uiso 1 1 calc R . .
H27B H 0.4527 0.3604 0.0481 0.042 Uiso 1 1 calc R . .
H27C H 0.4068 0.3949 -0.0399 0.042 Uiso 1 1 calc R . .
C20 C 0.14370(9) 0.35127(6) 0.40396(7) 0.01327(17) Uani 1 1 d . . .
C21 C 0.14851(9) 0.38915(6) 0.47879(7) 0.0168(2) Uani 1 1 d . . .
H18 H 0.2137 0.3958 0.5125 0.020 Uiso 1 1 calc R . .
C22 C 0.06099(10) 0.41710(7) 0.50509(8) 0.0198(2) Uani 1 1 d . . .
H17 H 0.0661 0.4422 0.5563 0.024 Uiso 1 1 calc R . .
C23 C -0.03453(10) 0.40786(7) 0.45538(8) 0.0197(2) Uani 1 1 d . . .
H16 H -0.0952 0.4266 0.4726 0.024 Uiso 1 1 calc R . .
C24 C -0.04077(9) 0.37127(7) 0.38069(7) 0.0171(2) Uani 1 1 d . . .
H15 H -0.1062 0.3659 0.3468 0.021 Uiso 1 1 calc R . .
C25 C 0.04668(8) 0.34210(6) 0.35385(7) 0.01328(17) Uani 1 1 d . . .
C26 C 0.03160(9) 0.30384(6) 0.27100(7) 0.01545(18) Uani 1 1 d . . .
H19A H -0.0404 0.2870 0.2604 0.019 Uiso 1 1 calc R . .
H19B H 0.0781 0.2642 0.2762 0.019 Uiso 1 1 calc R . .
C27 C -0.03854(9) 0.42305(7) 0.16852(7) 0.01652(19) Uani 1 1 d . . .
H23 H -0.0259 0.4498 0.2222 0.020 Uiso 1 1 calc R . .
C28 C -0.15216(10) 0.40093(7) 0.15858(8) 0.0209(2) Uani 1 1 d . . .
H24A H -0.1956 0.4397 0.1680 0.031 Uiso 1 1 calc R . .
H24B H -0.1606 0.3656 0.2001 0.031 Uiso 1 1 calc R . .
H24C H -0.1728 0.3833 0.1013 0.031 Uiso 1 1 calc R . .
C29 C -0.02250(11) 0.47205(8) 0.09683(8) 0.0249(3) Uani 1 1 d . . .
H22A H -0.0499 0.4519 0.0422 0.037 Uiso 1 1 calc R . .
H22B H 0.0515 0.4811 0.0984 0.037 Uiso 1 1 calc R . .
H22C H -0.0589 0.5144 0.1041 0.037 Uiso 1 1 calc R . .
C30 C 0.03806(17) 0.29354(12) 0.09150(11) 0.0480(6) Uani 1 1 d . . .
H30 H 0.0946 0.2599 0.1074 0.058 Uiso 1 1 calc R A 1
C31 C 0.06572(12) 0.32433(10) 0.00873(8) 0.0321(3) Uani 1 1 d . B .
H25A H 0.0594 0.2897 -0.0355 0.048 Uiso 1 1 calc R . .
H25B H 0.1369 0.3412 0.0183 0.048 Uiso 1 1 calc R . .
H25C H 0.0184 0.3616 -0.0092 0.048 Uiso 1 1 calc R . .
C33 C 0.31891(10) 0.26268(7) 0.14066(8) 0.0206(2) Uani 1 1 d . . .
C34 C 0.37116(13) 0.20300(9) 0.11509(11) 0.0339(4) Uani 1 1 d . . .
H34A H 0.3703 0.2035 0.0536 0.051 Uiso 1 1 calc R . .
H34B H 0.3355 0.1625 0.1312 0.051 Uiso 1 1 calc R . .
H34C H 0.4429 0.2027 0.1432 0.051 Uiso 1 1 calc R . .
C35 C 0.15098(9) 0.53362(7) 0.26448(8) 0.0179(2) Uani 1 1 d . . .
C36 C 0.11954(12) 0.59705(7) 0.29829(11) 0.0282(3) Uani 1 1 d . . .
H37A H 0.1809 0.6218 0.3244 0.042 Uiso 1 1 calc R . .
H37B H 0.0742 0.5881 0.3410 0.042 Uiso 1 1 calc R . .
H37C H 0.0823 0.6241 0.2524 0.042 Uiso 1 1 calc R . .
C37 C 0.77180(13) 0.30939(9) 0.90040(10) 0.0316(3) Uani 1 1 d . . .
C38 C 0.72705(16) 0.24409(10) 0.91758(12) 0.0380(4) Uani 1 1 d . . .
H39A H 0.7822 0.2132 0.9412 0.057 Uiso 1 1 calc R . .
H39B H 0.6907 0.2253 0.8648 0.057 Uiso 1 1 calc R . .
H39C H 0.6782 0.2500 0.9583 0.057 Uiso 1 1 calc R . .
F1 F 0.88637(7) 0.53929(5) 0.28794(5) 0.02655(17) Uani 1 1 d . . .
F2 F 0.89599(11) 0.62643(9) 0.19803(13) 0.0799(6) Uani 1 1 d . . .
F3 F 0.8066(2) 0.63847(13) 0.30387(9) 0.1445(13) Uani 1 1 d . . .
F4 F 0.74895(11) 0.57231(8) 0.19320(10) 0.0659(5) Uani 1 1 d . . .
F5 F 0.76504(8) 0.24516(6) 0.71781(7) 0.0374(2) Uani 1 1 d . . .
F6 F 0.59540(8) 0.26898(7) 0.71385(7) 0.0421(3) Uani 1 1 d . . .
F7 F 0.64624(8) 0.20009(5) 0.61295(6) 0.0347(2) Uani 1 1 d . . .
F8 F 0.68425(9) 0.31203(5) 0.61361(6) 0.0352(2) Uani 1 1 d . . .
N1 N 0.28015(8) 0.31108(5) 0.15830(6) 0.01657(17) Uani 1 1 d . . .
N2 N 0.17745(8) 0.48397(5) 0.23810(6) 0.01554(16) Uani 1 1 d . . .
N3 N 0.80640(14) 0.36065(9) 0.88768(10) 0.0427(4) Uani 1 1 d . . .
C32A C -0.05830(16) 0.25116(11) 0.08519(13) 0.0222(4) Uani 0.674(5) 1 d P B 1
H32D H -0.1185 0.2788 0.0635 0.033 Uiso 0.674(5) 1 calc PR B 1
H32E H -0.0665 0.2338 0.1414 0.033 Uiso 0.674(5) 1 calc PR B 1
H32F H -0.0527 0.2133 0.0466 0.033 Uiso 0.674(5) 1 calc PR B 1
C32B C 0.0249(4) 0.2357(2) 0.0914(3) 0.0269(11) Uani 0.326(5) 1 d P B 2
H32G H 0.0087 0.2197 0.0329 0.040 Uiso 0.326(5) 1 calc PR B 2
H32H H -0.0327 0.2252 0.1224 0.040 Uiso 0.326(5) 1 calc PR B 2
H32I H 0.0878 0.2133 0.1187 0.040 Uiso 0.326(5) 1 calc PR B 2

loop_
_atom_site_aniso_label
_atom_site_aniso_U_11
_atom_site_aniso_U_22
_atom_site_aniso_U_33
_atom_site_aniso_U_23
_atom_site_aniso_U_13
_atom_site_aniso_U_12
Pd1 0.01113(3) 0.01343(4) 0.00960(3) -0.00182(2) 0.00344(2) -0.00201(3)
P1 0.01057(10) 0.01689(13) 0.00924(10) 0.00065(9) 0.00277(8) -0.00146(9)
P2 0.01358(11) 0.01899(13) 0.01041(10) -0.00414(9) 0.00379(8) -0.00589(10)
B1 0.0219(6) 0.0272(8) 0.0231(6) 0.0000(5) -0.0011(5) 0.0058(5)
B2 0.0196(6) 0.0214(6) 0.0215(6) 0.0036(5) 0.0047(5) 0.0009(5)
C1 0.0127(4) 0.0160(5) 0.0127(4) 0.0019(3) 0.0032(3) 0.0013(3)
C2 0.0134(4) 0.0128(4) 0.0136(4) 0.0009(3) 0.0030(3) 0.0007(3)
C3 0.0130(4) 0.0137(4) 0.0129(4) 0.0011(3) 0.0042(3) 0.0009(3)
C4 0.0177(5) 0.0129(4) 0.0172(4) 0.0021(3) 0.0054(4) 0.0004(4)
C5 0.0195(5) 0.0132(5) 0.0202(5) 0.0011(4) 0.0056(4) 0.0028(4)
C6 0.0150(4) 0.0171(5) 0.0187(4) 0.0004(4) 0.0047(4) 0.0035(4)
C7 0.0114(4) 0.0180(5) 0.0131(4) 0.0004(3) 0.0023(3) 0.0013(3)
C8 0.0163(5) 0.0306(7) 0.0136(4) 0.0018(4) 0.0014(4) -0.0016(4)
C9 0.0171(5) 0.0366(8) 0.0161(5) -0.0025(5) -0.0014(4) -0.0046(5)
C10 0.0130(4) 0.0265(6) 0.0215(5) -0.0022(4) 0.0009(4) -0.0020(4)
C11 0.0116(4) 0.0219(5) 0.0171(4) 0.0008(4) 0.0033(3) 0.0003(4)
C12 0.0104(4) 0.0165(5) 0.0130(4) 0.0003(3) 0.0023(3) 0.0016(3)
C13 0.0122(4) 0.0207(5) 0.0126(4) -0.0014(4) 0.0031(3) 0.0010(4)
C14 0.0129(4) 0.0154(5) 0.0176(4) 0.0028(3) 0.0042(3) -0.0014(3)
C15 0.0201(6) 0.0230(6) 0.0334(7) 0.0048(5) 0.0103(5) -0.0075(5)
C16 0.0177(5) 0.0160(5) 0.0181(4) -0.0024(4) 0.0029(4) -0.0006(4)
C17 0.0174(5) 0.0334(7) 0.0101(4) 0.0029(4) 0.0041(3) -0.0029(5)
C18 0.0320(7) 0.0506(10) 0.0149(5) 0.0096(6) 0.0008(5) 0.0093(7)
C19 0.0289(7) 0.0426(9) 0.0138(5) -0.0061(5) 0.0088(4) -0.0051(6)
C20 0.0133(4) 0.0134(4) 0.0138(4) 0.0011(3) 0.0045(3) 0.0006(3)
C21 0.0152(4) 0.0207(5) 0.0147(4) -0.0017(4) 0.0025(3) 0.0023(4)
C22 0.0191(5) 0.0260(6) 0.0151(4) -0.0024(4) 0.0047(4) 0.0050(4)
C23 0.0167(5) 0.0263(6) 0.0169(5) 0.0014(4) 0.0056(4) 0.0065(4)
C24 0.0139(4) 0.0230(6) 0.0148(4) 0.0029(4) 0.0035(3) 0.0027(4)
C25 0.0130(4) 0.0141(4) 0.0133(4) 0.0019(3) 0.0037(3) -0.0010(3)
C26 0.0153(4) 0.0144(5) 0.0169(4) -0.0005(3) 0.0032(3) -0.0036(4)
C27 0.0135(4) 0.0228(6) 0.0127(4) 0.0043(4) -0.0001(3) -0.0036(4)
C28 0.0131(4) 0.0273(6) 0.0214(5) 0.0051(4) -0.0009(4) -0.0038(4)
C29 0.0230(6) 0.0330(7) 0.0180(5) 0.0111(5) 0.0007(4) -0.0060(5)
C30 0.0555(11) 0.0632(13) 0.0313(8) -0.0328(8) 0.0271(8) -0.0409(10)
C31 0.0270(7) 0.0552(10) 0.0144(5) -0.0131(6) 0.0038(4) 0.0012(7)
C33 0.0167(5) 0.0236(6) 0.0212(5) -0.0084(4) 0.0012(4) -0.0003(4)
C34 0.0253(7) 0.0321(8) 0.0429(8) -0.0211(7) -0.0004(6) 0.0080(6)
C35 0.0117(4) 0.0183(5) 0.0240(5) -0.0044(4) 0.0042(4) -0.0029(4)
C36 0.0212(6) 0.0202(6) 0.0446(8) -0.0127(6) 0.0097(6) 0.0004(5)
C37 0.0314(7) 0.0363(9) 0.0264(6) 0.0027(6) 0.0019(5) 0.0064(6)
C38 0.0439(10) 0.0390(10) 0.0317(8) 0.0029(7) 0.0073(7) -0.0026(8)
F1 0.0281(4) 0.0272(4) 0.0233(4) 0.0039(3) 0.0000(3) 0.0053(3)
F2 0.0350(7) 0.0688(10) 0.1378(15) 0.0676(10) 0.0181(8) 0.0108(7)
F3 0.248(3) 0.1373(19) 0.0354(7) -0.0263(9) -0.0252(11) 0.155(2)
F4 0.0412(7) 0.0554(9) 0.0896(11) 0.0275(7) -0.0312(7) -0.0114(6)
F5 0.0281(5) 0.0365(6) 0.0443(6) -0.0052(4) -0.0067(4) 0.0089(4)
F6 0.0296(5) 0.0652(8) 0.0347(5) 0.0013(5) 0.0152(4) 0.0031(5)
F7 0.0378(5) 0.0268(5) 0.0387(5) -0.0027(4) 0.0025(4) -0.0092(4)
F8 0.0546(7) 0.0230(4) 0.0300(4) 0.0052(3) 0.0127(4) 0.0008(4)
N1 0.0164(4) 0.0183(4) 0.0155(4) -0.0035(3) 0.0039(3) -0.0016(3)
N2 0.0122(4) 0.0172(4) 0.0176(4) -0.0030(3) 0.0037(3) -0.0032(3)
N3 0.0486(10) 0.0365(9) 0.0415(8) 0.0051(7) 0.0016(7) 0.0043(7)
C32A 0.0209(9) 0.0229(9) 0.0227(8) -0.0102(7) 0.0029(6) -0.0070(7)
C32B 0.035(2) 0.0169(18) 0.028(2) -0.0104(14) 0.0019(16) -0.0074(16)

loop_
_atom_type_symbol
_atom_type_description
_atom_type_scat_dispersion_real
_atom_type_scat_dispersion_imag
_atom_type_scat_source
C C 0.0033 0.0016 'International Tables Vol C Tables 4.2.6.8 and 6.1.1.4'
H H 0.0000 0.0000 'International Tables Vol C Tables 4.2.6.8 and 6.1.1.4'
B B 0.0013 0.0007 'International Tables Vol C Tables 4.2.6.8 and 6.1.1.4'
F F 0.0171 0.0103 'International Tables Vol C Tables 4.2.6.8 and 6.1.1.4'
P P 0.1023 0.0942 'International Tables Vol C Tables 4.2.6.8 and 6.1.1.4'
Pd Pd -0.9988 1.0072 'International Tables Vol C Tables 4.2.6.8 and 6.1.1.4'
N N 0.0061 0.0033 'International Tables Vol C Tables 4.2.6.8 and 6.1.1.4'

loop_
_geom_angle_atom_site_label_1
_geom_angle_atom_site_label_2
_geom_angle_atom_site_label_3
_geom_angle
N2 Pd1 N1 176.57(4)
N2 Pd1 P2 90.21(3)
N1 Pd1 P2 90.86(3)
N2 Pd1 P1 91.12(3)
N1 Pd1 P1 88.53(3)
P2 Pd1 P1 167.645(10)
C14 P1 C13 111.59(5)
C14 P1 C17 104.43(6)
C13 P1 C17 102.25(6)
C14 P1 Pd1 113.01(4)
C13 P1 Pd1 116.84(4)
C17 P1 Pd1 107.23(4)
C26 P2 C27 106.62(5)
C26 P2 C30 103.29(8)
C27 P2 C30 113.07(10)
C26 P2 Pd1 113.19(4)
C27 P2 Pd1 110.65(4)
C30 P2 Pd1 109.85(6)
F3 B1 F2 108.5(2)
F3 B1 F4 111.64(19)
F2 B1 F4 106.10(15)
F3 B1 F1 110.92(14)
F2 B1 F1 109.31(13)
F4 B1 F1 110.22(14)
F7 B2 F5 111.59(12)
F7 B2 F8 109.63(12)
F5 B2 F8 108.97(13)
F7 B2 F6 109.84(13)
F5 B2 F6 108.03(12)
F8 B2 F6 108.74(13)
C6 C1 C2 118.60(11)
C6 C1 C7 120.53(10)
C2 C1 C7 120.81(10)
C1 C2 C3 121.65(11)
C1 C2 H12 119.2
C3 C2 H12 119.2
C4 C3 C2 118.41(10)
C4 C3 C20 122.24(10)
C2 C3 C20 119.22(10)
C5 C4 C3 120.18(11)
C5 C4 H9 119.9
C3 C4 H9 119.9
C6 C5 C4 120.87(11)
C6 C5 H8 119.6
C4 C5 H8 119.6
C5 C6 C1 120.23(11)
C5 C6 H7 119.9
C1 C6 H7 119.9
C8 C7 C12 118.70(11)
C8 C7 C1 118.80(10)
C12 C7 C1 122.49(10)
C9 C8 C7 121.22(12)
C9 C8 H3 119.4
C7 C8 H3 119.4
C8 C9 C10 119.87(11)
C8 C9 H6 120.1
C10 C9 H6 120.1
C9 C10 C11 119.48(12)
C9 C10 H5 120.3
C11 C10 H5 120.3
C10 C11 C12 121.32(11)
C10 C11 H4 119.3
C12 C11 H4 119.3
C11 C12 C7 119.37(10)
C11 C12 C13 118.32(10)
C7 C12 C13 122.31(10)
C12 C13 P1 116.24(8)
C12 C13 H13A 108.2
P1 C13 H13A 108.2
C12 C13 H13B 108.2
P1 C13 H13B 108.2
H13A C13 H13B 107.4
C15 C14 C16 110.67(10)
C15 C14 P1 114.93(9)
C16 C14 P1 113.74(8)
C15 C14 H31 105.5
C16 C14 H31 105.5
P1 C14 H31 105.5
C14 C15 H30A 109.5
C14 C15 H30B 109.5
H30A C15 H30B 109.5
C14 C15 H30C 109.5
H30A C15 H30C 109.5
H30B C15 H30C 109.5
C14 C16 H32A 109.5
C14 C16 H32B 109.5
H32A C16 H32B 109.5
C14 C16 H32C 109.5
H32A C16 H32C 109.5
H32B C16 H32C 109.5
C19 C17 C18 110.47(12)
C19 C17 P1 113.38(10)
C18 C17 P1 111.40(9)
C19 C17 H28 107.1
C18 C17 H28 107.1
P1 C17 H28 107.1
C17 C18 H29A 109.5
C17 C18 H29B 109.5
H29A C18 H29B 109.5
C17 C18 H29C 109.5
H29A C18 H29C 109.5
H29B C18 H29C 109.5
C17 C19 H27A 109.5
C17 C19 H27B 109.5
H27A C19 H27B 109.5
C17 C19 H27C 109.5
H27A C19 H27C 109.5
H27B C19 H27C 109.5
C21 C20 C25 118.64(10)
C21 C20 C3 117.47(10)
C25 C20 C3 123.90(10)
C22 C21 C20 122.05(11)
C22 C21 H18 119.0
C20 C21 H18 119.0
C21 C22 C23 119.05(11)
C21 C22 H17 120.5
C23 C22 H17 120.5
C24 C23 C22 119.81(11)
C24 C23 H16 120.1
C22 C23 H16 120.1
C23 C24 C25 121.79(11)
C23 C24 H15 119.1
C25 C24 H15 119.1
C24 C25 C20 118.67(10)
C24 C25 C26 117.58(10)
C20 C25 C26 123.73(10)
C25 C26 P2 113.81(8)
C25 C26 H19A 108.8
P2 C26 H19A 108.8
C25 C26 H19B 108.8
P2 C26 H19B 108.8
H19A C26 H19B 107.7
C28 C27 C29 109.57(10)
C28 C27 P2 115.63(9)
C29 C27 P2 112.28(9)
C28 C27 H23 106.2
C29 C27 H23 106.2
P2 C27 H23 106.2
C27 C28 H24A 109.5
C27 C28 H24B 109.5
H24A C28 H24B 109.5
C27 C28 H24C 109.5
H24A C28 H24C 109.5
H24B C28 H24C 109.5
C27 C29 H22A 109.5
C27 C29 H22B 109.5
H22A C29 H22B 109.5
C27 C29 H22C 109.5
H22A C29 H22C 109.5
H22B C29 H22C 109.5
C32B C30 C32A 47.6(3)
C32B C30 C31 116.2(3)
C32A C30 C31 117.27(15)
C32B C30 P2 130.6(3)
C32A C30 P2 115.86(12)
C31 C30 P2 111.95(13)
C32B C30 H30 56.3
C32A C30 H30 103.1
C31 C30 H30 103.1
P2 C30 H30 103.1
C30 C31 H25A 109.5
C30 C31 H25B 109.5
H25A C31 H25B 109.5
C30 C31 H25C 109.5
H25A C31 H25C 109.5
H25B C31 H25C 109.5
N1 C33 C34 176.97(17)
C33 C34 H34A 109.5
C33 C34 H34B 109.5
H34A C34 H34B 109.5
C33 C34 H34C 109.5
H34A C34 H34C 109.5
H34B C34 H34C 109.5
N2 C35 C36 178.85(13)
C35 C36 H37A 109.5
C35 C36 H37B 109.5
H37A C36 H37B 109.5
C35 C36 H37C 109.5
H37A C36 H37C 109.5
H37B C36 H37C 109.5
N3 C37 C38 179.3(2)
C37 C38 H39A 109.5
C37 C38 H39B 109.5
H39A C38 H39B 109.5
C37 C38 H39C 109.5
H39A C38 H39C 109.5
H39B C38 H39C 109.5
C33 N1 Pd1 174.17(10)
C35 N2 Pd1 178.43(10)
C30 C32A H32D 109.5
C30 C32A H32E 109.5
C30 C32A H32F 109.5
C30 C32B H32G 109.5
C30 C32B H32H 109.5
H32G C32B H32H 109.5
C30 C32B H32I 109.5
H32G C32B H32I 109.5
H32H C32B H32I 109.5

loop_
_geom_bond_atom_site_label_1
_geom_bond_atom_site_label_2
_geom_bond_distance
Pd1 N2 1.9760(11)
Pd1 N1 1.9798(11)
Pd1 P2 2.3617(3)
Pd1 P1 2.3794(3)
P1 C14 1.8461(12)
P1 C13 1.8481(12)
P1 C17 1.8486(11)
P2 C26 1.8332(12)
P2 C27 1.8380(13)
P2 C30 1.8454(15)
B1 F3 1.338(2)
B1 F2 1.370(2)
B1 F4 1.372(2)
B1 F1 1.3997(18)
B2 F7 1.3860(19)
B2 F5 1.3906(18)
B2 F8 1.3942(18)
B2 F6 1.4002(19)
C1 C6 1.3967(17)
C1 C2 1.4016(16)
C1 C7 1.4933(16)
C2 C3 1.4046(16)
C2 H12 0.9500
C3 C4 1.3979(16)
C3 C20 1.4931(15)
C4 C5 1.3923(17)
C4 H9 0.9500
C5 C6 1.3878(18)
C5 H8 0.9500
C6 H7 0.9500
C7 C8 1.4021(16)
C7 C12 1.4085(16)
C8 C9 1.3892(19)
C8 H3 0.9500
C9 C10 1.3898(19)
C9 H6 0.9500
C10 C11 1.3905(17)
C10 H5 0.9500
C11 C12 1.3941(16)
C11 H4 0.9500
C12 C13 1.5098(15)
C13 H13A 0.9900
C13 H13B 0.9900
C14 C15 1.5327(17)
C14 C16 1.5352(16)
C14 H31 1.0000
C15 H30A 0.9800
C15 H30B 0.9800
C15 H30C 0.9800
C16 H32A 0.9800
C16 H32B 0.9800
C16 H32C 0.9800
C17 C19 1.525(2)
C17 C18 1.529(2)
C17 H28 1.0000
C18 H29A 0.9800
C18 H29B 0.9800
C18 H29C 0.9800
C19 H27A 0.9800
C19 H27B 0.9800
C19 H27C 0.9800
C20 C21 1.4042(16)
C20 C25 1.4117(15)
C21 C22 1.3877(17)
C21 H18 0.9500
C22 C23 1.3930(18)
C22 H17 0.9500
C23 C24 1.3874(18)
C23 H16 0.9500
C24 C25 1.4004(16)
C24 H15 0.9500
C25 C26 1.5124(16)
C26 H19A 0.9900
C26 H19B 0.9900
C27 C28 1.5344(17)
C27 C29 1.5371(17)
C27 H23 1.0000
C28 H24A 0.9800
C28 H24B 0.9800
C28 H24C 0.9800
C29 H22A 0.9800
C29 H22B 0.9800
C29 H22C 0.9800
C30 C32B 1.158(5)
C30 C32A 1.505(3)
C30 C31 1.543(2)
C30 H30 1.0000
C31 H25A 0.9800
C31 H25B 0.9800
C31 H25C 0.9800
C33 N1 1.1382(17)
C33 C34 1.452(2)
C34 H34A 0.9800
C34 H34B 0.9800
C34 H34C 0.9800
C35 N2 1.1426(16)
C35 C36 1.4496(18)
C36 H37A 0.9800
C36 H37B 0.9800
C36 H37C 0.9800
C37 N3 1.141(2)
C37 C38 1.461(3)
C38 H39A 0.9800
C38 H39B 0.9800
C38 H39C 0.9800
C32A H32D 0.9800
C32A H32E 0.9800
C32A H32F 0.9800
C32B H32G 0.9800
C32B H32H 0.9800
C32B H32I 0.9800
